data_1576935
loop_
_publ_author_name
'Fajman, C. E.'
'Dankert, D. M.'
'Coburger, P.'
'Klein, W.'
'F&#xe4;ssler, T F'

_publ_section_title
;
 Endohedral anionic nine-atom Zintl clusters of the elements tin and lead
 with lithium counterions.
;
_journal_issue 11
_journal_name_full 'Chemical science'
_journal_page_first 5498
_journal_page_last 5509
_journal_paper_doi 10.1039/d5sc08011h
_journal_volume 17
_journal_year 2026
_chemical_formula_moiety '2(C8 H32 Li2 N8), Pb9 Pd0.46'
_chemical_formula_sum 'C16 H64 Li4 N16 Pb9 Pd0.46'
_chemical_formula_weight 2422.24
_space_group_crystal_system orthorhombic
_space_group_IT_number 60
_space_group_name_Hall '-P 2n 2ab'
_space_group_name_H-M_alt 'P b c n'
_atom_sites_solution_hydrogens geom
_atom_sites_solution_primary direct
_atom_sites_solution_secondary difmap
_audit_creation_method SHELXL-2014/7
_audit_update_record
;
2023-10-09 deposited with the CCDC.	2025-12-26 downloaded from the CCDC.
;
_cell_angle_alpha 90
_cell_angle_beta 90
_cell_angle_gamma 90
_cell_formula_units_Z 4
_cell_length_a 14.2941(6)
_cell_length_b 17.4447(8)
_cell_length_c 19.0306(11)
_cell_measurement_reflns_used 23348
_cell_measurement_temperature 150(2)
_cell_measurement_theta_max 34.75
_cell_measurement_theta_min 1.67
_cell_volume 4745.4(4)
_computing_cell_refinement 'STOE X-AREA 1.76'
_computing_data_collection 'STOE X-AREA 1.76'
_computing_data_reduction 'STOE X-AREA 1.76'
_computing_molecular_graphics 'DIAMOND 3.2k'
_computing_structure_refinement SHELXL-2014/7
_computing_structure_solution SHELXS-97
_diffrn_ambient_temperature 150(2)
_diffrn_detector Pilatus300K
_diffrn_detector_area_resol_mean 5.81
_diffrn_measured_fraction_theta_full 0.999
_diffrn_measured_fraction_theta_max 0.999
_diffrn_measurement_device_type 'STOE StadiVari'
_diffrn_measurement_method '\w scans'
_diffrn_radiation_collimation '0.6 mm diameter'
_diffrn_radiation_monochromator 'Graded multilayer mirror'
_diffrn_radiation_type 'Mo K\a'
_diffrn_radiation_wavelength 0.71073
_diffrn_reflns_av_R_equivalents 0.0830
_diffrn_reflns_av_unetI/netI 0.0503
_diffrn_reflns_Laue_measured_fraction_full 0.999
_diffrn_reflns_Laue_measured_fraction_max 0.999
_diffrn_reflns_limit_h_max 17
_diffrn_reflns_limit_h_min -15
_diffrn_reflns_limit_k_max 21
_diffrn_reflns_limit_k_min -21
_diffrn_reflns_limit_l_max 23
_diffrn_reflns_limit_l_min -22
_diffrn_reflns_number 28704
_diffrn_reflns_point_group_measured_fraction_full 0.999
_diffrn_reflns_point_group_measured_fraction_max 0.999
_diffrn_reflns_theta_full 25.242
_diffrn_reflns_theta_max 25.999
_diffrn_reflns_theta_min 2.569
_diffrn_source 'Genix 3D HF Mo'
_diffrn_source_current 1.000
_diffrn_source_power 0.050
_diffrn_source_voltage 50
_exptl_absorpt_coefficient_mu 32.002
_exptl_absorpt_correction_T_max 1.000
_exptl_absorpt_correction_T_min 0.104
_exptl_absorpt_correction_type empirical
_exptl_absorpt_process_details 'STOE X-AREA 1.76'
_exptl_crystal_colour 'dark red'
_exptl_crystal_density_diffrn 3.390
_exptl_crystal_description plate
_exptl_crystal_F_000 4173
_exptl_crystal_size_max 0.12
_exptl_crystal_size_mid 0.12
_exptl_crystal_size_min 0.01
_refine_diff_density_max 2.151
_refine_diff_density_min -2.817
_refine_diff_density_rms 0.294
_refine_ls_extinction_method none
_refine_ls_goodness_of_fit_ref 1.024
_refine_ls_hydrogen_treatment constr
_refine_ls_matrix_type full
_refine_ls_number_parameters 210
_refine_ls_number_reflns 4668
_refine_ls_number_restraints 0
_refine_ls_restrained_S_all 1.024
_refine_ls_R_factor_all 0.0741
_refine_ls_R_factor_gt 0.0410
_refine_ls_shift/su_max 0.000
_refine_ls_shift/su_mean 0.000
_refine_ls_structure_factor_coef Fsqd
_refine_ls_weighting_details 'w=1/[\s^2^(Fo^2^)+(0.0371P)^2^+58.2974P] where P=(Fo^2^+2Fc^2^)/3'
_refine_ls_weighting_scheme calc
_refine_ls_wR_factor_gt 0.0787
_refine_ls_wR_factor_ref 0.0890
_reflns_number_gt 3367
_reflns_number_total 4668
_reflns_threshold_expression 'I > 2\s(I)'
_cod_data_source_file d5sc08011h2.cif
_cod_data_source_block CF-808_Pd-Pb
_cod_database_code 1576935
_shelx_shelxl_version_number 2014/7
_shelx_space_group_comment
;
The symmetry employed for this shelxl refinement is uniquely defined
by the following loop, which should always be used as a source of
symmetry information in preference to the above space-group names.
They are only intended as comments.
;

loop_
_space_group_symop_operation_xyz
'x, y, z'
'-x+1/2, -y+1/2, z+1/2'
'-x, y, -z+1/2'
'x+1/2, -y+1/2, -z'
'-x, -y, -z'
'x-1/2, y-1/2, -z-1/2'
'x, -y, z-1/2'
'-x-1/2, y-1/2, z'

loop_
_atom_site_label
_atom_site_type_symbol
_atom_site_fract_x
_atom_site_fract_y
_atom_site_fract_z
_atom_site_U_iso_or_equiv
_atom_site_adp_type
_atom_site_occupancy
_atom_site_site_symmetry_order
_atom_site_calc_flag
_atom_site_refinement_flags_posn
_atom_site_refinement_flags_adp
_atom_site_refinement_flags_occupancy
_atom_site_disorder_assembly
_atom_site_disorder_group
Li1 Li 0.6090(13) 0.1857(10) 0.6202(11) 0.021(4) Uani 1 1 d . . . . .
Li2 Li 0.1687(13) 0.0116(11) 0.6023(11) 0.021(4) Uani 1 1 d . . . . .
Pb1 Pb 0.5000 0.00670(4) 0.2500 0.0455(2) Uani 1 2 d S T P . .
Pb2 Pb 0.48407(3) 0.11102(3) 0.11808(3) 0.02936(13) Uani 1 1 d . . . . .
Pb3 Pb 0.35634(3) 0.24254(3) 0.17886(3) 0.02995(13) Uani 1 1 d . . . . .
Pb4 Pb 0.32926(4) 0.11234(3) 0.29078(4) 0.04430(18) Uani 1 1 d . . . . .
Pb5 Pb 0.42733(4) 0.27220(3) 0.33170(3) 0.03593(15) Uani 1 1 d . . . . .
Pd Pd 0.5000 0.16380(13) 0.2500 0.0118(9) Uani 0.460(5) 2 d S T P . .
N1 N 0.4921(6) 0.1271(5) 0.5849(6) 0.025(2) Uani 1 1 d . . . . .
H1C H 0.5103 0.0994 0.5467 0.031 Uiso 1 1 calc R U . . .
H1D H 0.4767 0.0927 0.6189 0.031 Uiso 1 1 calc R U . . .
C1 C 0.4049(8) 0.1676(6) 0.5652(7) 0.022(3) Uani 1 1 d . . . . .
H1A H 0.4175 0.1994 0.5231 0.026 Uiso 1 1 calc R U . . .
H1B H 0.3874 0.2027 0.6039 0.026 Uiso 1 1 calc R U . . .
C2 C 0.3223(8) 0.1156(7) 0.5495(7) 0.026(3) Uani 1 1 d . . . . .
H2A H 0.2693 0.1472 0.5328 0.031 Uiso 1 1 calc R U . . .
H2B H 0.3397 0.0800 0.5112 0.031 Uiso 1 1 calc R U . . .
N2 N 0.2915(7) 0.0701(5) 0.6115(6) 0.028(2) Uani 1 1 d . . . . .
H2C H 0.2864 0.1026 0.6488 0.033 Uiso 1 1 calc R U . . .
H2D H 0.3373 0.0358 0.6220 0.033 Uiso 1 1 calc R U . . .
N3 N 0.6294(7) 0.2783(6) 0.5568(6) 0.030(3) Uani 1 1 d . . . . .
H3C H 0.6871 0.2981 0.5657 0.036 Uiso 1 1 calc R U . . .
H3D H 0.6287 0.2623 0.5113 0.036 Uiso 1 1 calc R U . . .
C3 C 0.5596(8) 0.3393(6) 0.5654(7) 0.025(3) Uani 1 1 d . . . . .
H3A H 0.5515 0.3491 0.6162 0.030 Uiso 1 1 calc R U . . .
H3B H 0.4990 0.3203 0.5471 0.030 Uiso 1 1 calc R U . . .
C4 C 0.5814(9) 0.4141(6) 0.5298(7) 0.026(3) Uani 1 1 d . . . . .
H4A H 0.5344 0.4523 0.5452 0.031 Uiso 1 1 calc R U . . .
H4B H 0.6431 0.4319 0.5469 0.031 Uiso 1 1 calc R U . . .
N4 N 0.5835(6) 0.4139(5) 0.4530(5) 0.020(2) Uani 1 1 d . . . . .
H4C H 0.5238 0.4222 0.4381 0.024 Uiso 1 1 calc R U . . .
H4D H 0.5991 0.3655 0.4394 0.024 Uiso 1 1 calc R U . . .
N5 N 0.7126(6) 0.1011(5) 0.6109(5) 0.023(2) Uani 1 1 d . . . . .
H5C H 0.7670 0.1197 0.6289 0.027 Uiso 1 1 calc R U . . .
H5D H 0.6955 0.0599 0.6374 0.027 Uiso 1 1 calc R U . . .
C5 C 0.7301(9) 0.0747(6) 0.5376(7) 0.028(3) Uani 1 1 d . . . . .
H5A H 0.6695 0.0699 0.5127 0.034 Uiso 1 1 calc R U . . .
H5B H 0.7596 0.0234 0.5388 0.034 Uiso 1 1 calc R U . . .
C6 C 0.7922(10) 0.1290(7) 0.4978(7) 0.032(3) Uani 1 1 d . . . . .
H6A H 0.7632 0.1805 0.4965 0.038 Uiso 1 1 calc R U . . .
H6B H 0.8533 0.1334 0.5220 0.038 Uiso 1 1 calc R U . . .
N6 N 0.8070(7) 0.1013(5) 0.4253(5) 0.025(2) Uani 1 1 d . . . . .
H6C H 0.8560 0.1286 0.4080 0.030 Uiso 1 1 calc R U . . .
H6D H 0.7558 0.1162 0.4005 0.030 Uiso 1 1 calc R U . . .
N7 N 0.6012(7) 0.2095(6) 0.7279(6) 0.028(3) Uani 1 1 d . . . . .
H7C H 0.5763 0.1669 0.7482 0.034 Uiso 1 1 calc R U . . .
H7D H 0.6614 0.2124 0.7432 0.034 Uiso 1 1 calc R U . . .
C7 C 0.5525(7) 0.2748(6) 0.7601(6) 0.016(2) Uani 1 1 d . . . . .
H7A H 0.5818 0.3232 0.7441 0.020 Uiso 1 1 calc R U . . .
H7B H 0.5588 0.2720 0.8118 0.020 Uiso 1 1 calc R U . . .
N8 N 0.1196(7) 0.0117(6) 0.7055(6) 0.032(3) Uani 1 1 d . . . . .
H8C H 0.1469 -0.0277 0.7292 0.038 Uiso 1 1 calc R U . . .
H8D H 0.1376 0.0561 0.7267 0.038 Uiso 1 1 calc R U . . .
C8 C 0.0169(8) 0.0042(7) 0.7115(6) 0.020(3) Uani 1 1 d . . . . .
H8A H -0.0030 -0.0441 0.6886 0.024 Uiso 1 1 calc R U . . .
H8B H -0.0131 0.0472 0.6861 0.024 Uiso 1 1 calc R U . . .

loop_
_atom_site_aniso_label
_atom_site_aniso_U_11
_atom_site_aniso_U_22
_atom_site_aniso_U_33
_atom_site_aniso_U_23
_atom_site_aniso_U_13
_atom_site_aniso_U_12
Li1 0.027(10) 0.019(9) 0.017(11) 0.005(8) -0.006(9) -0.007(8)
Li2 0.015(9) 0.032(11) 0.016(11) 0.001(9) 0.004(8) -0.010(8)
Pb1 0.0913(7) 0.0199(3) 0.0253(5) 0.000 -0.0004(4) 0.000
Pb2 0.0402(3) 0.0321(3) 0.0159(3) -0.0008(2) -0.0053(2) -0.0015(2)
Pb3 0.0245(2) 0.0323(3) 0.0330(3) 0.0090(2) -0.0063(2) 0.0057(2)
Pb4 0.0272(3) 0.0397(3) 0.0660(5) 0.0238(3) -0.0112(3) -0.0125(2)
Pb5 0.0345(3) 0.0296(3) 0.0437(4) -0.0148(2) -0.0058(2) 0.0072(2)
Pd 0.0160(15) 0.0132(13) 0.0063(15) 0.000 -0.0012(10) 0.000
N1 0.020(5) 0.028(5) 0.029(6) -0.003(5) -0.005(5) -0.009(4)
C1 0.027(6) 0.016(5) 0.022(7) 0.005(5) -0.004(5) 0.002(5)
C2 0.024(6) 0.033(7) 0.020(7) 0.002(6) 0.002(5) -0.007(5)
N2 0.030(6) 0.023(5) 0.030(7) 0.002(5) 0.002(5) 0.004(4)
N3 0.028(6) 0.034(6) 0.027(7) 0.015(5) 0.008(5) 0.005(5)
C3 0.027(7) 0.031(6) 0.018(7) 0.005(6) 0.010(5) 0.001(6)
C4 0.034(7) 0.017(5) 0.028(8) -0.004(5) 0.010(6) 0.010(5)
N4 0.026(5) 0.019(4) 0.016(6) 0.002(4) 0.001(4) 0.005(4)
N5 0.021(5) 0.020(5) 0.027(6) 0.002(4) 0.005(4) 0.000(4)
C5 0.029(7) 0.019(6) 0.038(9) 0.002(6) 0.014(6) 0.011(5)
C6 0.045(8) 0.028(7) 0.023(8) -0.012(6) 0.006(6) 0.003(6)
N6 0.029(6) 0.028(5) 0.019(6) -0.003(5) 0.004(4) 0.002(4)
N7 0.017(5) 0.029(5) 0.039(8) -0.008(5) -0.003(5) -0.001(4)
C7 0.018(6) 0.016(5) 0.015(7) -0.006(5) 0.008(5) -0.004(4)
N8 0.034(6) 0.031(6) 0.029(7) 0.001(5) 0.002(5) 0.005(5)
C8 0.023(6) 0.023(6) 0.014(7) -0.006(5) 0.002(5) -0.002(5)

loop_
_atom_type_symbol
_atom_type_description
_atom_type_scat_dispersion_real
_atom_type_scat_dispersion_imag
_atom_type_scat_source
C C 0.0033 0.0016 'International Tables Vol C Tables 4.2.6.8 and 6.1.1.4'
H H 0.0000 0.0000 'International Tables Vol C Tables 4.2.6.8 and 6.1.1.4'
N N 0.0061 0.0033 'International Tables Vol C Tables 4.2.6.8 and 6.1.1.4'
Li Li -0.0003 0.0001 'International Tables Vol C Tables 4.2.6.8 and 6.1.1.4'
Pd Pd -0.9988 1.0072 'International Tables Vol C Tables 4.2.6.8 and 6.1.1.4'
Pb Pb -3.3944 10.1111 'International Tables Vol C Tables 4.2.6.8 and 6.1.1.4'

loop_
_geom_angle_atom_site_label_1
_geom_angle_atom_site_label_2
_geom_angle_atom_site_label_3
_geom_angle
_geom_angle_site_symmetry_1
_geom_angle_site_symmetry_3
_geom_angle_publ_flag
N3 Li1 N1 108.4(10) . . ?
N3 Li1 N7 115.5(10) . . ?
N1 Li1 N7 111.8(10) . . ?
N3 Li1 N5 114.1(10) . . ?
N1 Li1 N5 101.2(9) . . ?
N7 Li1 N5 105.0(9) . . ?
N2 Li2 N6 110.7(9) . 5_656 ?
N2 Li2 N4 103.7(9) . 4_456 ?
N6 Li2 N4 124.6(10) 5_656 4_456 ?
N2 Li2 N8 102.0(10) . . ?
N6 Li2 N8 107.2(10) 5_656 . ?
N4 Li2 N8 106.3(9) 4_456 . ?
Pd Pb1 Pb2 54.173(14) . . ?
Pd Pb1 Pb2 54.172(14) . 3_655 ?
Pb2 Pb1 Pb2 108.35(3) . 3_655 ?
Pd Pb1 Pb4 54.262(14) . . ?
Pb2 Pb1 Pb4 78.469(19) . . ?
Pb2 Pb1 Pb4 61.062(17) 3_655 . ?
Pd Pb1 Pb4 54.263(14) . 3_655 ?
Pb2 Pb1 Pb4 61.062(17) . 3_655 ?
Pb2 Pb1 Pb4 78.469(19) 3_655 3_655 ?
Pb4 Pb1 Pb4 108.53(3) . 3_655 ?
Pd Pb1 Pb3 30.871(7) . . ?
Pb2 Pb1 Pb3 40.374(14) . . ?
Pb2 Pb1 Pb3 75.937(17) 3_655 . ?
Pb4 Pb1 Pb3 40.250(14) . . ?
Pb4 Pb1 Pb3 76.148(17) 3_655 . ?
Pd Pb1 Pb3 30.871(7) . 3_655 ?
Pb2 Pb1 Pb3 75.937(17) . 3_655 ?
Pb2 Pb1 Pb3 40.373(14) 3_655 3_655 ?
Pb4 Pb1 Pb3 76.146(17) . 3_655 ?
Pb4 Pb1 Pb3 40.252(14) 3_655 3_655 ?
Pb3 Pb1 Pb3 61.742(15) . 3_655 ?
Pd Pb2 Pb1 55.89(5) . . ?
Pd Pb2 Pb3 57.05(3) . . ?
Pb1 Pb2 Pb3 99.912(19) . . ?
Pd Pb2 Pb4 54.310(18) . 3_655 ?
Pb1 Pb2 Pb4 60.184(16) . 3_655 ?
Pb3 Pb2 Pb4 106.28(2) . 3_655 ?
Pd Pb2 Pb5 52.48(4) . 3_655 ?
Pb1 Pb2 Pb5 104.01(2) . 3_655 ?
Pb3 Pb2 Pb5 58.979(16) . 3_655 ?
Pb4 Pb2 Pb5 60.231(16) 3_655 3_655 ?
Pd Pb2 Pb4 43.07(2) . . ?
Pb1 Pb2 Pb4 51.281(13) . . ?
Pb3 Pb2 Pb4 50.793(15) . . ?
Pb4 Pb2 Pb4 90.927(18) 3_655 . ?
Pb5 Pb2 Pb4 88.193(18) 3_655 . ?
Pd Pb3 Pb5 52.88(3) . . ?
Pd Pb3 Pb4 53.90(3) . . ?
Pb5 Pb3 Pb4 61.828(18) . . ?
Pd Pb3 Pb5 52.67(3) . 3_655 ?
Pb5 Pb3 Pb5 73.30(2) . 3_655 ?
Pb4 Pb3 Pb5 106.504(19) . 3_655 ?
Pd Pb3 Pb2 53.07(3) . . ?
Pb5 Pb3 Pb2 105.908(18) . . ?
Pb4 Pb3 Pb2 78.093(19) . . ?
Pb5 Pb3 Pb2 61.722(16) 3_655 . ?
Pd Pb3 Pb1 29.94(4) . . ?
Pb5 Pb3 Pb1 74.929(13) . . ?
Pb4 Pb3 Pb1 40.520(13) . . ?
Pb5 Pb3 Pb1 74.796(13) 3_655 . ?
Pb2 Pb3 Pb1 39.713(11) . . ?
Pd Pb4 Pb3 57.01(3) . . ?
Pd Pb4 Pb1 55.05(5) . . ?
Pb3 Pb4 Pb1 99.23(2) . . ?
Pd Pb4 Pb2 53.432(18) . 3_655 ?
Pb3 Pb4 Pb2 105.765(19) . 3_655 ?
Pb1 Pb4 Pb2 58.755(14) . 3_655 ?
Pd Pb4 Pb5 52.45(4) . . ?
Pb3 Pb4 Pb5 58.871(17) . . ?
Pb1 Pb4 Pb5 103.225(19) . . ?
Pb2 Pb4 Pb5 60.590(17) 3_655 . ?
Pd Pb4 Pb2 42.47(2) . . ?
Pb3 Pb4 Pb2 51.115(15) . . ?
Pb1 Pb4 Pb2 50.250(13) . . ?
Pb2 Pb4 Pb2 89.069(18) 3_655 . ?
Pb5 Pb4 Pb2 87.848(18) . . ?
Pd Pb5 Pb3 57.637(19) . . ?
Pd Pb5 Pb3 57.389(18) . 3_655 ?
Pb3 Pb5 Pb3 103.47(2) . 3_655 ?
Pd Pb5 Pb4 54.00(3) . . ?
Pb3 Pb5 Pb4 59.301(17) . . ?
Pb3 Pb5 Pb4 105.707(19) 3_655 . ?
Pd Pb5 Pb2 53.17(3) . 3_655 ?
Pb3 Pb5 Pb2 105.002(19) . 3_655 ?
Pb3 Pb5 Pb2 59.299(16) 3_655 3_655 ?
Pb4 Pb5 Pb2 59.179(16) . 3_655 ?
Pd Pb5 Pb5 45.32(4) . 3_655 ?
Pb3 Pb5 Pb5 53.572(17) . 3_655 ?
Pb3 Pb5 Pb5 53.131(16) 3_655 3_655 ?
Pb4 Pb5 Pb5 92.338(19) . 3_655 ?
Pb2 Pb5 Pb5 91.618(16) 3_655 3_655 ?
Pb5 Pd Pb5 89.36(7) 3_655 . ?
Pb5 Pd Pb2 139.26(5) 3_655 3_655 ?
Pb5 Pd Pb2 74.34(2) . 3_655 ?
Pb5 Pd Pb2 74.34(2) 3_655 . ?
Pb5 Pd Pb2 139.27(5) . . ?
Pb2 Pd Pb2 139.87(9) 3_655 . ?
Pb5 Pd Pb4 138.91(5) 3_655 . ?
Pb5 Pd Pb4 73.54(2) . . ?
Pb2 Pd Pb4 72.26(3) 3_655 . ?
Pb2 Pd Pb4 94.46(4) . . ?
Pb5 Pd Pb4 73.54(2) 3_655 3_655 ?
Pb5 Pd Pb4 138.91(5) . 3_655 ?
Pb2 Pd Pb4 94.46(4) 3_655 3_655 ?
Pb2 Pd Pb4 72.26(3) . 3_655 ?
Pb4 Pd Pb4 141.37(10) . 3_655 ?
Pb5 Pd Pb1 135.32(4) 3_655 . ?
Pb5 Pd Pb1 135.32(4) . . ?
Pb2 Pd Pb1 69.94(5) 3_655 . ?
Pb2 Pd Pb1 69.94(5) . . ?
Pb4 Pd Pb1 70.68(5) . . ?
Pb4 Pd Pb1 70.68(5) 3_655 . ?
Pb5 Pd Pb3 69.48(4) 3_655 3_655 ?
Pb5 Pd Pb3 69.94(4) . 3_655 ?
Pb2 Pd Pb3 69.873(17) 3_655 3_655 ?
Pb2 Pd Pb3 132.74(2) . 3_655 ?
Pb4 Pd Pb3 132.80(3) . 3_655 ?
Pb4 Pd Pb3 69.098(17) 3_655 3_655 ?
Pb1 Pd Pb3 119.19(4) . 3_655 ?
Pb5 Pd Pb3 69.94(4) 3_655 . ?
Pb5 Pd Pb3 69.48(4) . . ?
Pb2 Pd Pb3 132.74(2) 3_655 . ?
Pb2 Pd Pb3 69.873(17) . . ?
Pb4 Pd Pb3 69.096(17) . . ?
Pb4 Pd Pb3 132.80(3) 3_655 . ?
Pb1 Pd Pb3 119.18(4) . . ?
Pb3 Pd Pb3 121.63(8) 3_655 . ?
C1 N1 Li1 121.7(8) . . ?
C1 N1 H1C 106.9 . . ?
Li1 N1 H1C 106.9 . . ?
C1 N1 H1D 106.9 . . ?
Li1 N1 H1D 106.9 . . ?
H1C N1 H1D 106.7 . . ?
N1 C1 C2 114.7(9) . . ?
N1 C1 H1A 108.6 . . ?
C2 C1 H1A 108.6 . . ?
N1 C1 H1B 108.6 . . ?
C2 C1 H1B 108.6 . . ?
H1A C1 H1B 107.6 . . ?
N2 C2 C1 113.1(10) . . ?
N2 C2 H2A 108.9 . . ?
C1 C2 H2A 108.9 . . ?
N2 C2 H2B 108.9 . . ?
C1 C2 H2B 108.9 . . ?
H2A C2 H2B 107.8 . . ?
C2 N2 Li2 117.0(10) . . ?
C2 N2 H2C 108.1 . . ?
Li2 N2 H2C 108.1 . . ?
C2 N2 H2D 108.1 . . ?
Li2 N2 H2D 108.1 . . ?
H2C N2 H2D 107.3 . . ?
C3 N3 Li1 114.3(9) . . ?
C3 N3 H3C 108.7 . . ?
Li1 N3 H3C 108.7 . . ?
C3 N3 H3D 108.7 . . ?
Li1 N3 H3D 108.7 . . ?
H3C N3 H3D 107.6 . . ?
N3 C3 C4 116.0(10) . . ?
N3 C3 H3A 108.3 . . ?
C4 C3 H3A 108.3 . . ?
N3 C3 H3B 108.3 . . ?
C4 C3 H3B 108.3 . . ?
H3A C3 H3B 107.4 . . ?
N4 C4 C3 116.8(10) . . ?
N4 C4 H4A 108.1 . . ?
C3 C4 H4A 108.1 . . ?
N4 C4 H4B 108.1 . . ?
C3 C4 H4B 108.1 . . ?
H4A C4 H4B 107.3 . . ?
C4 N4 Li2 121.3(9) . 4_556 ?
C4 N4 H4C 107.0 . . ?
Li2 N4 H4C 107.0 4_556 . ?
C4 N4 H4D 107.0 . . ?
Li2 N4 H4D 107.0 4_556 . ?
H4C N4 H4D 106.8 . . ?
C5 N5 Li1 114.4(9) . . ?
C5 N5 H5C 108.7 . . ?
Li1 N5 H5C 108.7 . . ?
C5 N5 H5D 108.7 . . ?
Li1 N5 H5D 108.7 . . ?
H5C N5 H5D 107.6 . . ?
N5 C5 C6 112.1(10) . . ?
N5 C5 H5A 109.2 . . ?
C6 C5 H5A 109.2 . . ?
N5 C5 H5B 109.2 . . ?
C6 C5 H5B 109.2 . . ?
H5A C5 H5B 107.9 . . ?
N6 C6 C5 110.4(10) . . ?
N6 C6 H6A 109.6 . . ?
C5 C6 H6A 109.6 . . ?
N6 C6 H6B 109.6 . . ?
C5 C6 H6B 109.6 . . ?
H6A C6 H6B 108.1 . . ?
C6 N6 Li2 125.0(10) . 5_656 ?
C6 N6 H6C 106.1 . . ?
Li2 N6 H6C 106.1 5_656 . ?
C6 N6 H6D 106.1 . . ?
Li2 N6 H6D 106.1 5_656 . ?
H6C N6 H6D 106.3 . . ?
C7 N7 Li1 125.9(9) . . ?
C7 N7 H7C 105.8 . . ?
Li1 N7 H7C 105.8 . . ?
C7 N7 H7D 105.8 . . ?
Li1 N7 H7D 105.8 . . ?
H7C N7 H7D 106.2 . . ?
N7 C7 C7 110.9(8) . 3_656 ?
N7 C7 H7A 109.5 . . ?
C7 C7 H7A 109.5 3_656 . ?
N7 C7 H7B 109.5 . . ?
C7 C7 H7B 109.5 3_656 . ?
H7A C7 H7B 108.1 . . ?
C8 N8 Li2 114.0(9) . . ?
C8 N8 H8C 108.8 . . ?
Li2 N8 H8C 108.8 . . ?
C8 N8 H8D 108.8 . . ?
Li2 N8 H8D 108.8 . . ?
H8C N8 H8D 107.7 . . ?
N8 C8 C8 112.6(12) . 3_556 ?
N8 C8 H8A 109.1 . . ?
C8 C8 H8A 109.1 3_556 . ?
N8 C8 H8B 109.1 . . ?
C8 C8 H8B 109.1 3_556 . ?
H8A C8 H8B 107.8 . . ?

loop_
_geom_bond_atom_site_label_1
_geom_bond_atom_site_label_2
_geom_bond_distance
_geom_bond_site_symmetry_2
_geom_bond_publ_flag
Li1 N3 2.04(2) . ?
Li1 N1 2.07(2) . ?
Li1 N7 2.10(2) . ?
Li1 N5 2.10(2) . ?
Li2 N2 2.04(2) . ?
Li2 N6 2.07(2) 5_656 ?
Li2 N4 2.07(2) 4_456 ?
Li2 N8 2.09(2) . ?
Pb1 Pd 2.741(2) . ?
Pb1 Pb2 3.1091(7) . ?
Pb1 Pb2 3.1091(7) 3_655 ?
Pb1 Pb4 3.1552(7) . ?
Pb1 Pb4 3.1552(7) 3_655 ?
Pb1 Pb3 4.7934(8) . ?
Pb1 Pb3 4.7934(8) 3_655 ?
Pb2 Pd 2.6837(9) . ?
Pb2 Pb3 3.1521(7) . ?
Pb2 Pb4 3.1825(7) 3_655 ?
Pb2 Pb5 3.2284(7) 3_655 ?
Pb2 Pb4 3.9623(9) . ?
Pb3 Pd 2.8172(12) . ?
Pb3 Pb5 3.1237(8) . ?
Pb3 Pb4 3.1378(7) . ?
Pb3 Pb5 3.1416(7) 3_655 ?
Pb4 Pd 2.7138(9) . ?
Pb4 Pb2 3.1825(7) 3_655 ?
Pb4 Pb5 3.2169(8) . ?
Pb5 Pd 2.6594(17) . ?
Pb5 Pb3 3.1415(7) 3_655 ?
Pb5 Pb2 3.2283(7) 3_655 ?
Pb5 Pb5 3.7398(12) 3_655 ?
Pd Pb5 2.6594(17) 3_655 ?
Pd Pb2 2.6837(9) 3_655 ?
Pd Pb4 2.7139(9) 3_655 ?
Pd Pb3 2.8172(12) 3_655 ?
N1 C1 1.482(14) . ?
N1 H1C 0.9100 . ?
N1 H1D 0.9100 . ?
C1 C2 1.519(15) . ?
C1 H1A 0.9900 . ?
C1 H1B 0.9900 . ?
C2 N2 1.489(15) . ?
C2 H2A 0.9900 . ?
C2 H2B 0.9900 . ?
N2 H2C 0.9100 . ?
N2 H2D 0.9100 . ?
N3 C3 1.468(14) . ?
N3 H3C 0.9100 . ?
N3 H3D 0.9100 . ?
C3 C4 1.502(16) . ?
C3 H3A 0.9900 . ?
C3 H3B 0.9900 . ?
C4 N4 1.463(16) . ?
C4 H4A 0.9900 . ?
C4 H4B 0.9900 . ?
N4 Li2 2.07(2) 4_556 ?
N4 H4C 0.9100 . ?
N4 H4D 0.9100 . ?
N5 C5 1.491(16) . ?
N5 H5C 0.9100 . ?
N5 H5D 0.9100 . ?
C5 C6 1.504(17) . ?
C5 H5A 0.9900 . ?
C5 H5B 0.9900 . ?
C6 N6 1.476(16) . ?
C6 H6A 0.9900 . ?
C6 H6B 0.9900 . ?
N6 Li2 2.07(2) 5_656 ?
N6 H6C 0.9100 . ?
N6 H6D 0.9100 . ?
N7 C7 1.467(14) . ?
N7 H7C 0.9100 . ?
N7 H7D 0.9100 . ?
C7 C7 1.55(2) 3_656 ?
C7 H7A 0.9900 . ?
C7 H7B 0.9900 . ?
N8 C8 1.478(15) . ?
N8 H8C 0.9100 . ?
N8 H8D 0.9100 . ?
C8 C8 1.54(2) 3_556 ?
C8 H8A 0.9900 . ?
C8 H8B 0.9900 . ?
